data_7006217
loop_
_publ_author_name
'Nunes, Rute M.'
'Delgado, Rita'
'Cabral, M F\'atima'
'Costa, Judite'
'Brand\~ao, Paula'
'F\'elix, V\'itor'
'Goodfellow, Brian J.'

_publ_section_title
;
 Properties of a new 4-imidazolyl derivative of a 14-membered
 tetraazamacrocyclic chelating agent.
;
_journal_issue 40
_journal_name_full 'Dalton transactions (Cambridge, England : 2003)'
_journal_page_first 4536
_journal_page_last 4545
_journal_paper_doi 10.1039/B710122H
_journal_year 2007
_chemical_compound_source Synthesis
_chemical_formula_moiety 'C24H37CuN8, 2(F6P),NO3,H2O'
_chemical_formula_sum 'C24 H39 Cu F12 N9 O4 P2'
_chemical_formula_weight 871.12
_space_group_IT_number 14
_symmetry_cell_setting monoclinic
_symmetry_Int_Tables_number 14
_symmetry_space_group_name_Hall '-P 2ybc'
_symmetry_space_group_name_H-M 'P 1 21/c 1'
_atom_sites_solution_hydrogens geom
_atom_sites_solution_primary direct
_atom_sites_solution_secondary difmap
_audit_creation_method SHELXL-97
_cell_angle_alpha 90.00
_cell_angle_beta 110.0220(10)
_cell_angle_gamma 90.00
_cell_formula_units_Z 4
_cell_length_a 16.7492(5)
_cell_length_b 12.6147(4)
_cell_length_c 17.2441(5)
_cell_measurement_reflns_used 9649
_cell_measurement_temperature 296(2)
_cell_measurement_theta_max 36.80
_cell_measurement_theta_min 2.51
_cell_volume 3423.23(18)
_computing_cell_refinement 'Bruker SMART'
_computing_data_collection 'Bruker SMART'
_computing_data_reduction 'Bruker SAINT'
_computing_molecular_graphics 'PLATON (Spek, 2003)'
_computing_publication_material 'SHELXL-97 (Sheldrick, 1997)'
_computing_structure_refinement 'SHELXL-97 (Sheldrick, 1997)'
_computing_structure_solution 'SHELXS-97 (Sheldrick, 1990)'
_diffrn_ambient_temperature 296(2)
_diffrn_measured_fraction_theta_full 0.874
_diffrn_measured_fraction_theta_max 0.874
_diffrn_measurement_device_type 'CCD area detector'
_diffrn_measurement_method 'phi and omega scans'
_diffrn_radiation_monochromator graphite
_diffrn_radiation_type MoK\a
_diffrn_radiation_wavelength 0.71073
_diffrn_reflns_av_R_equivalents 0.0252
_diffrn_reflns_av_sigmaI/netI 0.0342
_diffrn_reflns_limit_h_max 27
_diffrn_reflns_limit_h_min -28
_diffrn_reflns_limit_k_max 22
_diffrn_reflns_limit_k_min -13
_diffrn_reflns_limit_l_max 29
_diffrn_reflns_limit_l_min -30
_diffrn_reflns_number 95478
_diffrn_reflns_theta_full 39.65
_diffrn_reflns_theta_max 39.65
_diffrn_reflns_theta_min 2.05
_diffrn_source 'fine-focus sealed tube'
_diffrn_source_type 'sealed tube'
_exptl_absorpt_coefficient_mu 0.844
_exptl_absorpt_correction_T_max 0.8493
_exptl_absorpt_correction_T_min 0.6313
_exptl_absorpt_correction_type empirical
_exptl_crystal_colour blue
_exptl_crystal_density_diffrn 1.690
_exptl_crystal_density_method 'not measured'
_exptl_crystal_description paralelipipd
_exptl_crystal_F_000 1780
_exptl_crystal_size_max 0.60
_exptl_crystal_size_mid 0.50
_exptl_crystal_size_min 0.20
_refine_diff_density_max 1.183
_refine_diff_density_min -1.010
_refine_diff_density_rms 0.087
_refine_ls_extinction_method none
_refine_ls_goodness_of_fit_ref 1.054
_refine_ls_hydrogen_treatment mixed
_refine_ls_matrix_type full
_refine_ls_number_parameters 472
_refine_ls_number_reflns 18737
_refine_ls_number_restraints 2
_refine_ls_restrained_S_all 1.054
_refine_ls_R_factor_all 0.0624
_refine_ls_R_factor_gt 0.0390
_refine_ls_shift/su_max 0.002
_refine_ls_shift/su_mean 0.000
_refine_ls_structure_factor_coef Fsqd
_refine_ls_weighting_details 'w=1/[\s^2^(Fo^2^)+(0.0486P)^2^+1.6095P] where P=(Fo^2^+2Fc^2^)/3'
_refine_ls_weighting_scheme calc
_refine_ls_wR_factor_gt 0.0972
_refine_ls_wR_factor_ref 0.1075
_reflns_number_gt 13967
_reflns_number_total 18737
_reflns_threshold_expression >2sigma(I)
_cod_data_source_file B710122H.txt
_cod_data_source_block compound_[Cu(HL1)](PF6)2NO3
_cod_depositor_comments
;
The following automatic conversions were performed:
'_exptl_absorpt_correction_type' value 'Empirical' changed to 'empirical'
according to '/home/saulius/struct/CIF-dictionaries/cif_core.dic'
dictionary named 'cif_core.dic' version 2.4.1 from 2010-06-29.

Automatic conversion script
Id: cif_fix_enum 1527 2010-12-29 10:47:43Z saulius 

The following automatic conversions were performed:

'_refine_ls_weighting_scheme' value 'calc
w=1/[\s^2^(Fo^2^)+(0.0486P)^2^+1.6095P] where P=(Fo^2^+2Fc^2^)/3' was
changed to 'calc'. New tag '_refine_ls_weighting_details' was
created. The value of the new tag was set to
'w=1/[\s^2^(Fo^2^)+(0.0486P)^2^+1.6095P] where P=(Fo^2^+2Fc^2^)/3'.

Automatic conversion script
Id: cif_fix_values 3143 2015-03-26 13:38:13Z robertas 
;
_cod_original_sg_symbol_H-M 'P 21/c'
_cod_database_code 7006217

loop_
_symmetry_equiv_pos_as_xyz
'x, y, z'
'-x, y+1/2, -z+1/2'
'-x, -y, -z'
'x, -y-1/2, z-1/2'

loop_
_atom_site_label
_atom_site_type_symbol
_atom_site_fract_x
_atom_site_fract_y
_atom_site_fract_z
_atom_site_U_iso_or_equiv
_atom_site_adp_type
_atom_site_occupancy
_atom_site_calc_flag
_atom_site_refinement_flags
_atom_site_disorder_assembly
_atom_site_disorder_group
Cu Cu 0.247425(8) 0.757255(10) 0.439981(8) 0.01007(3) Uani 1 d . . .
C1 C 0.15801(7) 0.95025(8) 0.43131(7) 0.01383(17) Uani 1 d . . .
C2 C 0.24721(7) 0.98630(8) 0.44339(7) 0.01488(18) Uani 1 d . . .
H2A H 0.2456 1.0507 0.4122 0.018 Uiso 1 calc R . .
H2B H 0.2770 1.0015 0.5013 0.018 Uiso 1 calc R . .
N3 N 0.29299(6) 0.90171(7) 0.41502(6) 0.01187(15) Uani 1 d . . .
C4 C 0.38722(7) 0.91189(9) 0.45456(7) 0.01496(18) Uani 1 d . . .
H4A H 0.4034 0.9836 0.4461 0.018 Uiso 1 calc R . .
H4B H 0.4141 0.8644 0.4266 0.018 Uiso 1 calc R . .
C5 C 0.42208(8) 0.88758(10) 0.54694(7) 0.0188(2) Uani 1 d . . .
H5A H 0.4817 0.9073 0.5676 0.023 Uiso 1 calc R . .
H5B H 0.3929 0.9328 0.5741 0.023 Uiso 1 calc R . .
C6 C 0.41478(7) 0.77325(10) 0.57300(7) 0.0183(2) Uani 1 d . . .
H6A H 0.4360 0.7267 0.5397 0.022 Uiso 1 calc R . .
H6B H 0.4514 0.7648 0.6300 0.022 Uiso 1 calc R . .
N7 N 0.32760(6) 0.73804(8) 0.56555(6) 0.01420(16) Uani 1 d . . .
C8 C 0.33212(7) 0.62250(9) 0.58489(7) 0.01697(19) Uani 1 d . . .
H8A H 0.3687 0.6127 0.6417 0.020 Uiso 1 calc R . .
H8B H 0.3585 0.5866 0.5501 0.020 Uiso 1 calc R . .
C9 C 0.24655(7) 0.56946(9) 0.57309(7) 0.0171(2) Uani 1 d . . .
H9A H 0.2569 0.5048 0.6055 0.021 Uiso 1 calc R . .
H9B H 0.2134 0.6162 0.5949 0.021 Uiso 1 calc R . .
C10 C 0.19403(4) 0.54213(5) 0.48439(4) 0.01566(19) Uani 1 d . . .
H10A H 0.2288 0.5006 0.4608 0.019 Uiso 1 calc R . .
H10B H 0.1465 0.4982 0.4845 0.019 Uiso 1 calc R . .
N11 N 0.16046(4) 0.63629(5) 0.43040(4) 0.01259(15) Uani 1 d R . .
C12 C 0.08315(4) 0.67975(5) 0.44340(4) 0.01596(19) Uani 1 d R . .
H12A H 0.0854 0.6640 0.4992 0.019 Uiso 1 calc R . .
H12B H 0.0330 0.6459 0.4054 0.019 Uiso 1 calc R . .
C13 C 0.07698(7) 0.79808(9) 0.42986(7) 0.01396(17) Uani 1 d . . .
N14 N 0.15093(6) 0.84472(7) 0.43732(6) 0.01271(15) Uani 1 d . . .
C15 C 0.00362(7) 0.85863(10) 0.41475(8) 0.0179(2) Uani 1 d . . .
H15 H -0.0481 0.8268 0.4092 0.021 Uiso 1 calc R . .
C16 C 0.01001(8) 0.96799(10) 0.40823(8) 0.0198(2) Uani 1 d . . .
H16 H -0.0382 1.0100 0.3979 0.024 Uiso 1 calc R . .
C17 C 0.08797(8) 1.01534(9) 0.41708(8) 0.0184(2) Uani 1 d . . .
H17 H 0.0927 1.0885 0.4135 0.022 Uiso 1 calc R . .
C21 C 0.26734(7) 0.90574(8) 0.32261(7) 0.01293(17) Uani 1 d . . .
H21A H 0.2931 0.8458 0.3048 0.016 Uiso 1 calc R . .
H21B H 0.2062 0.8967 0.2994 0.016 Uiso 1 calc R . .
C22 C 0.29034(7) 1.00421(8) 0.28687(7) 0.01243(17) Uani 1 d . . .
N23 N 0.36905(6) 1.01683(8) 0.27794(6) 0.01397(16) Uani 1 d . . .
H23 H 0.4106 0.9727 0.2947 0.017 Uiso 1 calc R . .
C24 C 0.37015(8) 1.10758(9) 0.23945(7) 0.01657(19) Uani 1 d . . .
H24 H 0.4156 1.1342 0.2261 0.020 Uiso 1 calc R . .
N25 N 0.29483(7) 1.15380(8) 0.22332(6) 0.01649(17) Uani 1 d . . .
H25 H 0.2804 1.2136 0.1986 0.020 Uiso 1 calc R . .
C26 C 0.24326(7) 1.09132(8) 0.25223(7) 0.01423(18) Uani 1 d . . .
C27 C 0.15479(8) 1.12334(10) 0.24274(9) 0.0213(2) Uani 1 d . . .
H27A H 0.1245 1.0633 0.2528 0.026 Uiso 1 calc R . .
H27B H 0.1266 1.1490 0.1877 0.026 Uiso 1 calc R . .
H27C H 0.1562 1.1784 0.2816 0.026 Uiso 1 calc R . .
C41 C 0.14121(7) 0.60544(9) 0.34198(7) 0.01458(18) Uani 1 d . . .
H41A H 0.1090 0.5399 0.3301 0.017 Uiso 1 calc R . .
H41B H 0.1081 0.6603 0.3057 0.017 Uiso 1 calc R . .
C42 C 0.22415(7) 0.59132(8) 0.32924(7) 0.01353(17) Uani 1 d . . .
N43 N 0.28844(6) 0.66216(7) 0.36947(6) 0.01293(15) Uani 1 d . . .
C44 C 0.35591(7) 0.63303(9) 0.35078(7) 0.01507(18) Uani 1 d . . .
H44 H 0.4085 0.6667 0.3694 0.018 Uiso 1 calc R . .
N45 N 0.33708(7) 0.54786(8) 0.30101(6) 0.01644(17) Uani 1 d . . .
H45 H 0.3713 0.5166 0.2809 0.020 Uiso 1 calc R . .
C46 C 0.25401(8) 0.51882(9) 0.28742(7) 0.01661(19) Uani 1 d . . .
C47 C 0.21468(9) 0.42227(11) 0.24069(9) 0.0265(3) Uani 1 d . . .
H47A H 0.1574 0.4156 0.2402 0.032 Uiso 1 calc R . .
H47B H 0.2468 0.3610 0.2666 0.032 Uiso 1 calc R . .
H47C H 0.2144 0.4277 0.1851 0.032 Uiso 1 calc R . .
C31 C 0.29875(9) 0.79593(10) 0.62562(8) 0.0209(2) Uani 1 d . . .
H31A H 0.3361 0.7806 0.6806 0.025 Uiso 1 calc R . .
H31B H 0.2421 0.7741 0.6197 0.025 Uiso 1 calc R . .
H31C H 0.2993 0.8707 0.6156 0.025 Uiso 1 calc R . .
P1 P 0.012444(19) 0.82313(2) 0.150364(19) 0.01476(5) Uani 1 d . . .
F11 F 0.02521(8) 0.93378(8) 0.11203(7) 0.0464(3) Uani 1 d . . .
F12 F 0.05348(7) 0.86904(9) 0.24135(6) 0.0409(3) Uani 1 d . . .
F13 F -0.07930(6) 0.85733(9) 0.14746(8) 0.0452(3) Uani 1 d . . .
F14 F -0.00124(6) 0.71169(7) 0.18792(6) 0.0354(2) Uani 1 d . . .
F15 F -0.02830(9) 0.77612(10) 0.05870(6) 0.0480(3) Uani 1 d . . .
F16 F 0.10418(7) 0.78820(12) 0.15232(9) 0.0539(3) Uani 1 d . . .
P2 P 0.36485(2) 0.27851(3) 0.48215(2) 0.01846(6) Uani 1 d . . .
F21 F 0.36929(10) 0.38156(11) 0.43322(8) 0.0685(5) Uani 1 d . . .
F22 F 0.34684(7) 0.34688(10) 0.55222(7) 0.0485(3) Uani 1 d . . .
F23 F 0.26456(6) 0.26812(11) 0.43303(7) 0.0473(3) Uani 1 d . . .
F24 F 0.35832(9) 0.17370(9) 0.53184(7) 0.0512(3) Uani 1 d . . .
F25 F 0.38135(7) 0.20739(12) 0.41296(7) 0.0515(3) Uani 1 d . . .
F26 F 0.46385(5) 0.28507(9) 0.53213(6) 0.0340(2) Uani 1 d . . .
N8 N 0.45935(7) 0.38773(8) 0.21830(6) 0.01738(18) Uani 1 d . . .
O81 O 0.52069(6) 0.34645(8) 0.20324(6) 0.02238(18) Uani 1 d . . .
O82 O 0.46036(6) 0.48690(7) 0.23017(7) 0.02295(18) Uani 1 d . . .
O83 O 0.39935(8) 0.33426(9) 0.22233(8) 0.0355(3) Uani 1 d . . .
O100 O 0.19531(11) 0.27500(15) 0.07316(9) 0.0522(4) Uani 1 d D . .
H101 H 0.2392(9) 0.279(2) 0.0624(16) 0.063 Uiso 1 d D . .
H102 H 0.1689(16) 0.2236(15) 0.0480(17) 0.063 Uiso 1 d D . .

loop_
_atom_site_aniso_label
_atom_site_aniso_U_11
_atom_site_aniso_U_22
_atom_site_aniso_U_33
_atom_site_aniso_U_23
_atom_site_aniso_U_13
_atom_site_aniso_U_12
Cu 0.01028(6) 0.00903(5) 0.01067(6) -0.00030(4) 0.00329(4) -0.00120(4)
C1 0.0177(4) 0.0106(4) 0.0144(4) -0.0015(3) 0.0071(4) -0.0005(3)
C2 0.0191(5) 0.0102(4) 0.0169(5) -0.0033(3) 0.0082(4) -0.0028(3)
N3 0.0124(4) 0.0114(3) 0.0117(4) -0.0016(3) 0.0039(3) -0.0023(3)
C4 0.0128(4) 0.0175(5) 0.0140(4) 0.0003(4) 0.0039(3) -0.0050(3)
C5 0.0164(5) 0.0233(5) 0.0139(5) -0.0006(4) 0.0017(4) -0.0079(4)
C6 0.0133(4) 0.0244(5) 0.0145(5) 0.0037(4) 0.0012(4) -0.0040(4)
N7 0.0143(4) 0.0166(4) 0.0112(4) -0.0001(3) 0.0039(3) -0.0031(3)
C8 0.0161(5) 0.0178(5) 0.0145(5) 0.0044(4) 0.0020(4) -0.0011(4)
C9 0.0191(5) 0.0161(5) 0.0156(5) 0.0042(4) 0.0054(4) -0.0015(4)
C10 0.0175(5) 0.0111(4) 0.0171(5) 0.0030(3) 0.0042(4) -0.0009(3)
N11 0.0122(4) 0.0113(3) 0.0135(4) 0.0011(3) 0.0033(3) -0.0004(3)
C12 0.0130(4) 0.0140(4) 0.0222(5) 0.0020(4) 0.0076(4) -0.0008(3)
C13 0.0132(4) 0.0137(4) 0.0151(4) 0.0006(3) 0.0050(3) 0.0002(3)
N14 0.0131(4) 0.0114(3) 0.0141(4) -0.0005(3) 0.0053(3) -0.0006(3)
C15 0.0140(5) 0.0194(5) 0.0212(5) 0.0016(4) 0.0074(4) 0.0024(4)
C16 0.0194(5) 0.0190(5) 0.0221(5) 0.0011(4) 0.0086(4) 0.0065(4)
C17 0.0229(5) 0.0129(4) 0.0213(5) -0.0002(4) 0.0100(4) 0.0036(4)
C21 0.0161(4) 0.0103(4) 0.0118(4) -0.0006(3) 0.0040(3) -0.0015(3)
C22 0.0139(4) 0.0116(4) 0.0122(4) -0.0007(3) 0.0050(3) -0.0012(3)
N23 0.0148(4) 0.0145(4) 0.0139(4) 0.0002(3) 0.0067(3) -0.0002(3)
C24 0.0197(5) 0.0155(4) 0.0180(5) -0.0007(4) 0.0109(4) -0.0024(4)
N25 0.0223(5) 0.0109(4) 0.0199(4) 0.0018(3) 0.0119(4) 0.0001(3)
C26 0.0171(4) 0.0115(4) 0.0160(5) 0.0002(3) 0.0080(4) -0.0002(3)
C27 0.0180(5) 0.0191(5) 0.0290(6) 0.0060(4) 0.0109(5) 0.0040(4)
C41 0.0143(4) 0.0131(4) 0.0139(4) -0.0010(3) 0.0016(3) -0.0013(3)
C42 0.0161(4) 0.0105(4) 0.0122(4) -0.0006(3) 0.0026(3) -0.0007(3)
N43 0.0142(4) 0.0113(3) 0.0131(4) -0.0005(3) 0.0046(3) -0.0006(3)
C44 0.0171(5) 0.0141(4) 0.0145(5) -0.0004(3) 0.0061(4) 0.0003(3)
N45 0.0205(4) 0.0145(4) 0.0156(4) -0.0020(3) 0.0079(3) 0.0020(3)
C46 0.0207(5) 0.0132(4) 0.0145(5) -0.0028(4) 0.0041(4) 0.0001(4)
C47 0.0297(6) 0.0206(6) 0.0272(7) -0.0123(5) 0.0072(5) -0.0035(5)
C31 0.0284(6) 0.0213(5) 0.0162(5) -0.0040(4) 0.0117(4) -0.0060(4)
P1 0.01565(12) 0.01412(12) 0.01479(12) -0.00042(9) 0.00557(10) -0.00146(9)
F11 0.0592(7) 0.0295(5) 0.0420(6) 0.0140(4) 0.0064(5) -0.0197(5)
F12 0.0464(6) 0.0558(7) 0.0208(4) -0.0150(4) 0.0120(4) -0.0295(5)
F13 0.0221(4) 0.0426(6) 0.0711(8) 0.0030(5) 0.0163(5) 0.0104(4)
F14 0.0328(5) 0.0234(4) 0.0388(5) 0.0138(4) -0.0022(4) -0.0069(4)
F15 0.0672(8) 0.0540(7) 0.0219(5) -0.0150(5) 0.0141(5) -0.0275(6)
F16 0.0266(5) 0.0697(8) 0.0751(9) -0.0008(7) 0.0300(6) 0.0095(5)
P2 0.01606(13) 0.01833(13) 0.01845(14) -0.00159(11) 0.00264(11) 0.00087(10)
F21 0.0863(10) 0.0445(7) 0.0495(7) 0.0286(6) -0.0094(7) -0.0192(7)
F22 0.0377(6) 0.0591(7) 0.0475(6) -0.0294(6) 0.0131(5) 0.0075(5)
F23 0.0168(4) 0.0759(9) 0.0403(6) -0.0114(6) -0.0017(4) 0.0011(5)
F24 0.0702(8) 0.0291(5) 0.0371(6) 0.0053(4) -0.0038(5) -0.0247(5)
F25 0.0367(6) 0.0837(9) 0.0287(5) -0.0275(6) 0.0042(4) 0.0102(6)
F26 0.0157(4) 0.0591(6) 0.0242(4) -0.0061(4) 0.0027(3) -0.0036(4)
N8 0.0213(4) 0.0169(4) 0.0152(4) -0.0002(3) 0.0079(4) -0.0038(3)
O81 0.0226(4) 0.0200(4) 0.0243(4) -0.0058(3) 0.0078(4) 0.0013(3)
O82 0.0266(5) 0.0134(4) 0.0351(5) -0.0004(3) 0.0185(4) -0.0020(3)
O83 0.0409(6) 0.0278(5) 0.0496(7) -0.0090(5) 0.0305(6) -0.0187(5)
O100 0.0540(9) 0.0794(11) 0.0301(7) 0.0148(7) 0.0233(6) 0.0407(8)

loop_
_atom_type_symbol
_atom_type_description
_atom_type_scat_dispersion_real
_atom_type_scat_dispersion_imag
_atom_type_scat_source
C C 0.0033 0.0016 'International Tables Vol C Tables 4.2.6.8 and 6.1.1.4'
H H 0.0000 0.0000 'International Tables Vol C Tables 4.2.6.8 and 6.1.1.4'
N N 0.0061 0.0033 'International Tables Vol C Tables 4.2.6.8 and 6.1.1.4'
Cu Cu 0.3201 1.2651 'International Tables Vol C Tables 4.2.6.8 and 6.1.1.4'
P P 0.1023 0.0942 'International Tables Vol C Tables 4.2.6.8 and 6.1.1.4'
F F 0.0171 0.0103 'International Tables Vol C Tables 4.2.6.8 and 6.1.1.4'
O O 0.0106 0.0060 'International Tables Vol C Tables 4.2.6.8 and 6.1.1.4'

loop_
_geom_angle_atom_site_label_1
_geom_angle_atom_site_label_2
_geom_angle_atom_site_label_3
_geom_angle
_geom_angle_site_symmetry_1
_geom_angle_site_symmetry_3
_geom_angle_publ_flag
N14 Cu N43 141.77(4) . . ?
N14 Cu N11 81.97(3) . . ?
N43 Cu N11 83.56(3) . . ?
N14 Cu N3 81.88(4) . . ?
N43 Cu N3 100.02(4) . . ?
N11 Cu N3 157.78(3) . . ?
N14 Cu N7 108.50(4) . . ?
N43 Cu N7 108.81(4) . . ?
N11 Cu N7 100.24(3) . . ?
N3 Cu N7 99.30(4) . . ?
N14 C1 C17 120.66(11) . . ?
N14 C1 C2 113.45(9) . . ?
C17 C1 C2 125.88(10) . . ?
N3 C2 C1 109.61(8) . . ?
N3 C2 H2A 109.7 . . ?
C1 C2 H2A 109.7 . . ?
N3 C2 H2B 109.7 . . ?
C1 C2 H2B 109.7 . . ?
H2A C2 H2B 108.2 . . ?
C2 N3 C4 111.72(8) . . ?
C2 N3 C21 109.36(8) . . ?
C4 N3 C21 110.76(8) . . ?
C2 N3 Cu 107.05(6) . . ?
C4 N3 Cu 112.72(7) . . ?
C21 N3 Cu 104.92(6) . . ?
N3 C4 C5 115.15(9) . . ?
N3 C4 H4A 108.5 . . ?
C5 C4 H4A 108.5 . . ?
N3 C4 H4B 108.5 . . ?
C5 C4 H4B 108.5 . . ?
H4A C4 H4B 107.5 . . ?
C6 C5 C4 117.10(10) . . ?
C6 C5 H5A 108.0 . . ?
C4 C5 H5A 108.0 . . ?
C6 C5 H5B 108.0 . . ?
C4 C5 H5B 108.0 . . ?
H5A C5 H5B 107.3 . . ?
N7 C6 C5 115.53(10) . . ?
N7 C6 H6A 108.4 . . ?
C5 C6 H6A 108.4 . . ?
N7 C6 H6B 108.4 . . ?
C5 C6 H6B 108.4 . . ?
H6A C6 H6B 107.5 . . ?
C31 N7 C6 109.78(9) . . ?
C31 N7 C8 109.28(9) . . ?
C6 N7 C8 107.40(9) . . ?
C31 N7 Cu 114.32(8) . . ?
C6 N7 Cu 108.13(7) . . ?
C8 N7 Cu 107.69(7) . . ?
N7 C8 C9 115.08(10) . . ?
N7 C8 H8A 108.5 . . ?
C9 C8 H8A 108.5 . . ?
N7 C8 H8B 108.5 . . ?
C9 C8 H8B 108.5 . . ?
H8A C8 H8B 107.5 . . ?
C10 C9 C8 115.19(9) . . ?
C10 C9 H9A 108.5 . . ?
C8 C9 H9A 108.5 . . ?
C10 C9 H9B 108.5 . . ?
C8 C9 H9B 108.5 . . ?
H9A C9 H9B 107.5 . . ?
N11 C10 C9 114.27(5) . . ?
N11 C10 H10A 108.7 . . ?
C9 C10 H10A 108.7 . . ?
N11 C10 H10B 108.7 . . ?
C9 C10 H10B 108.7 . . ?
H10A C10 H10B 107.6 . . ?
C12 N11 C10 111.0 . . ?
C12 N11 C41 110.7 . . ?
C10 N11 C41 109.36(5) . . ?
C12 N11 Cu 109.8 . . ?
C10 N11 Cu 115.483(17) . . ?
C41 N11 Cu 99.94(5) . . ?
N11 C12 C13 110.9 . . ?
N11 C12 H12A 109.5 . . ?
C13 C12 H12A 109.5 . . ?
N11 C12 H12B 109.5 . . ?
C13 C12 H12B 109.5 . . ?
H12A C12 H12B 108.0 . . ?
N14 C13 C15 120.35(10) . . ?
N14 C13 C12 114.09(9) . . ?
C15 C13 C12 125.48(9) . . ?
C13 N14 C1 122.13(10) . . ?
C13 N14 Cu 119.19(7) . . ?
C1 N14 Cu 117.99(8) . . ?
C16 C15 C13 118.12(11) . . ?
C16 C15 H15 120.9 . . ?
C13 C15 H15 120.9 . . ?
C15 C16 C17 120.70(11) . . ?
C15 C16 H16 119.7 . . ?
C17 C16 H16 119.7 . . ?
C1 C17 C16 118.04(11) . . ?
C1 C17 H17 121.0 . . ?
C16 C17 H17 121.0 . . ?
C22 C21 N3 116.42(9) . . ?
C22 C21 H21A 108.2 . . ?
N3 C21 H21A 108.2 . . ?
C22 C21 H21B 108.2 . . ?
N3 C21 H21B 108.2 . . ?
H21A C21 H21B 107.3 . . ?
C26 C22 N23 106.70(9) . . ?
C26 C22 C21 131.12(10) . . ?
N23 C22 C21 121.99(9) . . ?
C24 N23 C22 109.32(10) . . ?
C24 N23 H23 125.3 . . ?
C22 N23 H23 125.3 . . ?
N23 C24 N25 107.96(10) . . ?
N23 C24 H24 126.0 . . ?
N25 C24 H24 126.0 . . ?
C24 N25 C26 109.86(10) . . ?
C24 N25 H25 125.1 . . ?
C26 N25 H25 125.1 . . ?
C22 C26 N25 106.15(10) . . ?
C22 C26 C27 132.07(10) . . ?
N25 C26 C27 121.78(10) . . ?
C26 C27 H27A 109.5 . . ?
C26 C27 H27B 109.5 . . ?
H27A C27 H27B 109.5 . . ?
C26 C27 H27C 109.5 . . ?
H27A C27 H27C 109.5 . . ?
H27B C27 H27C 109.5 . . ?
C42 C41 N11 107.12(8) . . ?
C42 C41 H41A 110.3 . . ?
N11 C41 H41A 110.3 . . ?
C42 C41 H41B 110.3 . . ?
N11 C41 H41B 110.3 . . ?
H41A C41 H41B 108.5 . . ?
C46 C42 N43 109.53(10) . . ?
C46 C42 C41 133.53(10) . . ?
N43 C42 C41 116.90(9) . . ?
C44 N43 C42 106.22(9) . . ?
C44 N43 Cu 144.59(8) . . ?
C42 N43 Cu 108.80(7) . . ?
N43 C44 N45 110.05(10) . . ?
N43 C44 H44 125.0 . . ?
N45 C44 H44 125.0 . . ?
C44 N45 C46 108.89(10) . . ?
C44 N45 H45 125.6 . . ?
C46 N45 H45 125.6 . . ?
C42 C46 N45 105.29(10) . . ?
C42 C46 C47 131.56(12) . . ?
N45 C46 C47 123.01(11) . . ?
C46 C47 H47A 109.5 . . ?
C46 C47 H47B 109.5 . . ?
H47A C47 H47B 109.5 . . ?
C46 C47 H47C 109.5 . . ?
H47A C47 H47C 109.5 . . ?
H47B C47 H47C 109.5 . . ?
N7 C31 H31A 109.5 . . ?
N7 C31 H31B 109.5 . . ?
H31A C31 H31B 109.5 . . ?
N7 C31 H31C 109.5 . . ?
H31A C31 H31C 109.5 . . ?
H31B C31 H31C 109.5 . . ?
F13 P1 F16 179.38(7) . . ?
F13 P1 F11 90.85(7) . . ?
F16 P1 F11 89.17(7) . . ?
F13 P1 F12 91.08(7) . . ?
F16 P1 F12 89.54(7) . . ?
F11 P1 F12 90.93(6) . . ?
F13 P1 F14 88.86(6) . . ?
F16 P1 F14 91.10(7) . . ?
F11 P1 F14 179.35(5) . . ?
F12 P1 F14 89.66(6) . . ?
F13 P1 F15 89.35(7) . . ?
F16 P1 F15 90.03(8) . . ?
F11 P1 F15 89.27(6) . . ?
F12 P1 F15 179.52(7) . . ?
F14 P1 F15 90.14(6) . . ?
F21 P2 F26 90.90(7) . . ?
F21 P2 F25 90.66(9) . . ?
F26 P2 F25 91.10(6) . . ?
F21 P2 F22 90.89(9) . . ?
F26 P2 F22 89.65(6) . . ?
F25 P2 F22 178.27(8) . . ?
F21 P2 F24 178.84(9) . . ?
F26 P2 F24 90.15(6) . . ?
F25 P2 F24 89.82(8) . . ?
F22 P2 F24 88.62(8) . . ?
F21 P2 F23 91.01(8) . . ?
F26 P2 F23 178.08(7) . . ?
F25 P2 F23 88.70(6) . . ?
F22 P2 F23 90.50(6) . . ?
F24 P2 F23 87.94(7) . . ?
O83 N8 O81 121.71(11) . . ?
O83 N8 O82 119.84(11) . . ?
O81 N8 O82 118.44(10) . . ?
H101 O100 H102 107(3) . . ?

loop_
_geom_bond_atom_site_label_1
_geom_bond_atom_site_label_2
_geom_bond_distance
_geom_bond_site_symmetry_2
_geom_bond_publ_flag
Cu N14 1.9444(9) . ?
Cu N43 1.9903(9) . ?
Cu N11 2.0766 . ?
Cu N3 2.0768(9) . ?
Cu N7 2.1353(10) . ?
C1 N14 1.3437(14) . ?
C1 C17 1.3833(16) . ?
C1 C2 1.5064(16) . ?
C2 N3 1.4909(14) . ?
C2 H2A 0.9700 . ?
C2 H2B 0.9700 . ?
N3 C4 1.4952(14) . ?
N3 C21 1.5026(14) . ?
C4 C5 1.5283(16) . ?
C4 H4A 0.9700 . ?
C4 H4B 0.9700 . ?
C5 C6 1.5278(18) . ?
C5 H5A 0.9700 . ?
C5 H5B 0.9700 . ?
C6 N7 1.4891(15) . ?
C6 H6A 0.9700 . ?
C6 H6B 0.9700 . ?
N7 C31 1.4773(16) . ?
N7 C8 1.4912(15) . ?
C8 C9 1.5310(16) . ?
C8 H8A 0.9700 . ?
C8 H8B 0.9700 . ?
C9 C10 1.5202(13) . ?
C9 H9A 0.9700 . ?
C9 H9B 0.9700 . ?
C10 N11 1.4951 . ?
C10 H10A 0.9700 . ?
C10 H10B 0.9700 . ?
N11 C12 1.4921 . ?
N11 C41 1.4979(13) . ?
C12 C13 1.5089(13) . ?
C12 H12A 0.9700 . ?
C12 H12B 0.9700 . ?
C13 N14 1.3370(14) . ?
C13 C15 1.3935(16) . ?
C15 C16 1.3912(18) . ?
C15 H15 0.9300 . ?
C16 C17 1.3959(18) . ?
C16 H16 0.9300 . ?
C17 H17 0.9300 . ?
C21 C22 1.4946(15) . ?
C21 H21A 0.9700 . ?
C21 H21B 0.9700 . ?
C22 C26 1.3651(15) . ?
C22 N23 1.3880(14) . ?
N23 C24 1.3265(15) . ?
N23 H23 0.8600 . ?
C24 N25 1.3298(16) . ?
C24 H24 0.9300 . ?
N25 C26 1.3822(14) . ?
N25 H25 0.8600 . ?
C26 C27 1.4898(16) . ?
C27 H27A 0.9600 . ?
C27 H27B 0.9600 . ?
C27 H27C 0.9600 . ?
C41 C42 1.4895(16) . ?
C41 H41A 0.9700 . ?
C41 H41B 0.9700 . ?
C42 C46 1.3616(16) . ?
C42 N43 1.3884(14) . ?
N43 C44 1.3288(15) . ?
C44 N45 1.3434(15) . ?
C44 H44 0.9300 . ?
N45 C46 1.3790(16) . ?
N45 H45 0.8600 . ?
C46 C47 1.4843(17) . ?
C47 H47A 0.9600 . ?
C47 H47B 0.9600 . ?
C47 H47C 0.9600 . ?
C31 H31A 0.9600 . ?
C31 H31B 0.9600 . ?
C31 H31C 0.9600 . ?
P1 F13 1.5802(10) . ?
P1 F16 1.5877(11) . ?
P1 F11 1.5899(10) . ?
P1 F12 1.5908(9) . ?
P1 F14 1.5968(9) . ?
P1 F15 1.6054(10) . ?
P2 F21 1.5653(12) . ?
P2 F26 1.5877(9) . ?
P2 F25 1.5908(11) . ?
P2 F22 1.5950(10) . ?
P2 F24 1.5994(11) . ?
P2 F23 1.6069(10) . ?
N8 O83 1.2318(14) . ?
N8 O81 1.2557(14) . ?
N8 O82 1.2669(13) . ?
O100 H101 0.8200(10) . ?
O100 H102 0.8200(10) . ?
